data_7244932
loop_
_publ_author_name
'Hagiwara, Hiroaki'
'Konomura, Souta'

_publ_section_title
;
 Thermosalience coupled to abrupt spin crossover with dynamic ligand
 motion in an iron(II) molecular crystal
;
_journal_name_full CrystEngComm
_journal_paper_doi 10.1039/D2CE00501H
_journal_year 2022
_chemical_formula_moiety 'C24 H24 Fe N10 S2'
_chemical_formula_sum 'C24 H24 Fe N10 S2'
_chemical_formula_weight 572.50
_space_group_crystal_system monoclinic
_space_group_IT_number 14
_space_group_name_Hall '-P 2ybc'
_space_group_name_H-M_alt 'P 1 21/c 1'
_atom_sites_solution_hydrogens geom
_atom_sites_solution_primary dual
_audit_creation_date 2021-12-28
_audit_creation_method
;
Olex2 1.5
(compiled 2021.12.09 svn.r5202d8cf for OlexSys, GUI svn.r6439)
;
_audit_update_record
;
2021-12-28 deposited with the CCDC.	2022-05-13 downloaded from the CCDC.
;
_cell_angle_alpha 90
_cell_angle_beta 98.314(5)
_cell_angle_gamma 90
_cell_formula_units_Z 4
_cell_length_a 11.2148(6)
_cell_length_b 11.4800(4)
_cell_length_c 20.4163(10)
_cell_measurement_reflns_used 6418
_cell_measurement_temperature 170(2)
_cell_measurement_theta_max 30.2910
_cell_measurement_theta_min 2.0170
_cell_volume 2600.9(2)
_computing_cell_refinement 'CrysAlisPro 1.171.40.53 (Rigaku OD, 2019)'
_computing_data_collection 'CrystalClear-SM Expert 2.0 r16 (Rigaku, 2014)'
_computing_data_reduction 'CrysAlisPro 1.171.40.53 (Rigaku OD, 2019)'
_computing_molecular_graphics 'Olex2 1.5 (Dolomanov et al., 2009)'
_computing_publication_material 'Olex2 1.5 (Dolomanov et al., 2009)'
_computing_structure_refinement 'SHELXL 2018/3 (Sheldrick, 2015)'
_computing_structure_solution 'SHELXT 2018/2 (Sheldrick, 2018)'
_diffrn_ambient_temperature 170(2)
_diffrn_detector 'CCD plate'
_diffrn_detector_area_resol_mean 14.7059
_diffrn_measured_fraction_theta_full 0.997
_diffrn_measured_fraction_theta_max 0.891
_diffrn_measurement_details
;
List of Runs (angles in degrees, time in seconds):

  # Type    Start    End  Width  t~exp~   \w     \q     \k     \f   Frames
#--------------------------------------------------------------------------
  1  \f    -80.00 100.00   0.50   10.00   0.00  20.00   0.00    --   360
  2  \w    -19.50  27.50   0.50   10.00    --   20.00  90.00   0.00   94
  3  \w    -19.50  27.50   0.50   10.00    --   20.00  90.00  90.00   94
  4  \w    -19.50  27.50   0.50   10.00    --   20.00  90.00 180.00   94
  5  \w    -19.50  27.50   0.50   10.00    --   20.00  90.00 270.00   94
;
_diffrn_measurement_device_type 'Rigaku/MSC Mercury CCD'
_diffrn_measurement_method dtprofit.ref
_diffrn_orient_matrix_type 'CrysAlisPro convention (1999,Acta A55,543-557)'
_diffrn_orient_matrix_UB_11 0.0173399000
_diffrn_orient_matrix_UB_12 -0.0125292000
_diffrn_orient_matrix_UB_13 -0.0313043000
_diffrn_orient_matrix_UB_21 -0.0501210000
_diffrn_orient_matrix_UB_22 0.0321090000
_diffrn_orient_matrix_UB_23 -0.0157359000
_diffrn_orient_matrix_UB_31 0.0356269000
_diffrn_orient_matrix_UB_32 0.0513223000
_diffrn_orient_matrix_UB_33 0.0022404000
_diffrn_radiation_monochromator graphite
_diffrn_radiation_probe x-ray
_diffrn_radiation_type 'Mo K\a'
_diffrn_radiation_wavelength 0.71073
_diffrn_reflns_av_R_equivalents 0.0353
_diffrn_reflns_av_unetI/netI 0.0499
_diffrn_reflns_Laue_measured_fraction_full 0.997
_diffrn_reflns_Laue_measured_fraction_max 0.891
_diffrn_reflns_limit_h_max 16
_diffrn_reflns_limit_h_min -15
_diffrn_reflns_limit_k_max 16
_diffrn_reflns_limit_k_min -12
_diffrn_reflns_limit_l_max 23
_diffrn_reflns_limit_l_min -27
_diffrn_reflns_number 21494
_diffrn_reflns_point_group_measured_fraction_full 0.997
_diffrn_reflns_point_group_measured_fraction_max 0.891
_diffrn_reflns_theta_full 25.242
_diffrn_reflns_theta_max 30.896
_diffrn_reflns_theta_min 1.835
_diffrn_source 'fine-focus sealed X-ray tube'
_diffrn_source_type 'Enhance (Mo) X-ray Source'
_exptl_absorpt_coefficient_mu 0.775
_exptl_absorpt_correction_T_max 1.00000
_exptl_absorpt_correction_T_min 0.75838
_exptl_absorpt_correction_type multi-scan
_exptl_absorpt_process_details
;
CrysAlisPro 1.171.40.53 (Rigaku Oxford Diffraction, 2019)
Empirical absorption correction using spherical harmonics,
 implemented in SCALE3 ABSPACK scaling algorithm.
;
_exptl_crystal_colour 'dark red'
_exptl_crystal_density_diffrn 1.462
_exptl_crystal_description block
_exptl_crystal_F_000 1184
_exptl_crystal_preparation 'Magnetic properties'
_exptl_crystal_size_max 0.304
_exptl_crystal_size_mid 0.283
_exptl_crystal_size_min 0.17
_refine_diff_density_max 0.704
_refine_diff_density_min -0.669
_refine_diff_density_rms 0.079
_refine_ls_extinction_method none
_refine_ls_goodness_of_fit_ref 1.074
_refine_ls_hydrogen_treatment constr
_refine_ls_matrix_type full
_refine_ls_number_parameters 336
_refine_ls_number_reflns 7332
_refine_ls_number_restraints 0
_refine_ls_restrained_S_all 1.074
_refine_ls_R_factor_all 0.1142
_refine_ls_R_factor_gt 0.0654
_refine_ls_shift/su_max 0.001
_refine_ls_shift/su_mean 0.000
_refine_ls_structure_factor_coef Fsqd
_refine_ls_weighting_details 'w=1/[\s^2^(Fo^2^)+(0.0475P)^2^+4.4619P] where P=(Fo^2^+2Fc^2^)/3'
_refine_ls_weighting_scheme calc
_refine_ls_wR_factor_gt 0.1408
_refine_ls_wR_factor_ref 0.1610
_reflns_Friedel_coverage 0.000
_reflns_number_gt 4696
_reflns_number_total 7332
_reflns_threshold_expression 'I > 2\s(I)'
_cod_data_source_file d2ce00501h1.cif
_cod_data_source_block 1_170K
_cod_database_code 7244932
_shelx_shelxl_version_number 2018/3
_shelx_space_group_comment
;
The symmetry employed for this shelxl refinement is uniquely defined
by the following loop, which should always be used as a source of
symmetry information in preference to the above space-group names.
They are only intended as comments.
;
_reflns_odcompleteness_completeness 88.97
_reflns_odcompleteness_iscentric 1
_reflns_odcompleteness_theta 30.83
_olex2_refinement_description
;
1. Fixed Uiso
 At 1.2 times of:
  All C(H) groups, All C(H,H) groups
 At 1.5 times of:
  All C(H,H,H) groups
2.a Secondary CH2 refined with riding coordinates:
 C10(H10A,H10B), C22(H22A,H22B)
2.b Aromatic/amide H refined with riding coordinates:
 C2(H2), C3(H3), C4(H4), C5(H5), C6(H6), C7(H7), C9(H9), C14(H14), C15(H15),
 C16(H16), C17(H17), C18(H18), C19(H19), C21(H21)
2.c Idealised Me refined as rotating group:
 C11(H11A,H11B,H11C), C23(H23A,H23B,H23C)
;
_olex2_exptl_crystal_mounting_method Fiber
_olex2_submission_special_instructions 'No special instructions were received'
_oxdiff_exptl_absorpt_empirical_details
;
Empirical correction (ABSPACK) includes:
- Absorption correction using spherical harmonics
- Frame scaling
- Detector area scaling
;
_oxdiff_exptl_absorpt_empirical_full_max 1.330
_oxdiff_exptl_absorpt_empirical_full_min 0.823

loop_
_space_group_symop_operation_xyz
'x, y, z'
'-x, y+1/2, -z+1/2'
'-x, -y, -z'
'x, -y-1/2, z-1/2'

loop_
_atom_site_label
_atom_site_type_symbol
_atom_site_fract_x
_atom_site_fract_y
_atom_site_fract_z
_atom_site_U_iso_or_equiv
_atom_site_adp_type
_atom_site_occupancy
_atom_site_site_symmetry_order
_atom_site_calc_flag
_atom_site_refinement_flags_posn
_atom_site_refinement_flags_adp
_atom_site_refinement_flags_occupancy
_atom_site_disorder_assembly
_atom_site_disorder_group
Fe1 Fe 0.74075(4) 0.75140(4) 0.74402(2) 0.02978(13) Uani 1 1 d . . . . .
S1 S 0.64295(11) 1.04995(9) 0.58375(5) 0.0529(3) Uani 1 1 d . . . . .
S2 S 0.87231(10) 1.02203(9) 0.91504(5) 0.0518(3) Uani 1 1 d . . . . .
N1 N 0.6681(2) 0.5046(2) 0.60117(13) 0.0308(6) Uani 1 1 d . . . . .
N2 N 0.6273(2) 0.5671(2) 0.64989(13) 0.0314(6) Uani 1 1 d . . . . .
N3 N 0.7165(2) 0.6347(2) 0.67450(13) 0.0293(6) Uani 1 1 d . . . . .
N4 N 0.9065(2) 0.7494(2) 0.71849(13) 0.0317(6) Uani 1 1 d . . . . .
N5 N 0.6994(3) 0.8750(3) 0.67903(14) 0.0372(7) Uani 1 1 d . . . . .
N6 N 0.8181(2) 0.5023(2) 0.88556(13) 0.0292(6) Uani 1 1 d . . . . .
N7 N 0.8587(2) 0.5672(2) 0.83811(13) 0.0304(6) Uani 1 1 d . . . . .
N8 N 0.7664(2) 0.6286(2) 0.81089(13) 0.0301(6) Uani 1 1 d . . . . .
N9 N 0.5739(2) 0.7380(2) 0.76555(14) 0.0343(6) Uani 1 1 d . . . . .
N10 N 0.7821(3) 0.8670(2) 0.81343(14) 0.0355(6) Uani 1 1 d . . . . .
C1 C 0.5894(3) 0.4217(3) 0.56362(16) 0.0328(7) Uani 1 1 d . . . . .
C2 C 0.4793(3) 0.3953(3) 0.58356(18) 0.0386(8) Uani 1 1 d . . . . .
H2 H 0.455843 0.431141 0.621668 0.046 Uiso 1 1 calc R U . . .
C3 C 0.4043(3) 0.3160(3) 0.54694(19) 0.0431(9) Uani 1 1 d . . . . .
H3 H 0.328409 0.297790 0.559865 0.052 Uiso 1 1 calc R U . . .
C4 C 0.4386(3) 0.2626(3) 0.49149(19) 0.0426(8) Uani 1 1 d . . . . .
H4 H 0.387656 0.206526 0.467269 0.051 Uiso 1 1 calc R U . . .
C5 C 0.5474(3) 0.2920(3) 0.47211(19) 0.0418(8) Uani 1 1 d . . . . .
H5 H 0.570184 0.257151 0.433556 0.050 Uiso 1 1 calc R U . . .
C6 C 0.6248(3) 0.3717(3) 0.50785(17) 0.0376(8) Uani 1 1 d . . . . .
H6 H 0.699824 0.391254 0.494302 0.045 Uiso 1 1 calc R U . . .
C7 C 0.7839(3) 0.5336(3) 0.59495(17) 0.0345(7) Uani 1 1 d . . . . .
H7 H 0.832168 0.503167 0.564376 0.041 Uiso 1 1 calc R U . . .
C8 C 0.8150(3) 0.6167(3) 0.64287(16) 0.0308(7) Uani 1 1 d . . . . .
C9 C 0.9204(3) 0.6838(3) 0.66893(16) 0.0339(7) Uani 1 1 d . . . . .
H9 H 0.993898 0.679827 0.650991 0.041 Uiso 1 1 calc R U . . .
C10 C 1.0098(3) 0.8210(3) 0.74769(18) 0.0385(8) Uani 1 1 d . . . . .
H10A H 0.981917 0.900928 0.755470 0.046 Uiso 1 1 calc R U . . .
H10B H 1.069275 0.825788 0.716360 0.046 Uiso 1 1 calc R U . . .
C11 C 1.0696(4) 0.7690(4) 0.81272(19) 0.0503(10) Uani 1 1 d . . . . .
H11A H 1.135732 0.819644 0.832147 0.075 Uiso 1 1 calc R U . . .
H11B H 1.101330 0.691650 0.804619 0.075 Uiso 1 1 calc R U . . .
H11C H 1.010170 0.762309 0.843319 0.075 Uiso 1 1 calc R U . . .
C12 C 0.6769(3) 0.9480(3) 0.63985(17) 0.0352(7) Uani 1 1 d . . . . .
C13 C 0.8998(3) 0.4251(3) 0.92560(16) 0.0299(7) Uani 1 1 d . . . . .
C14 C 1.0224(3) 0.4332(3) 0.92326(17) 0.0374(8) Uani 1 1 d . . . . .
H14 H 1.052421 0.488995 0.895378 0.045 Uiso 1 1 calc R U . . .
C15 C 1.1002(3) 0.3595(3) 0.96187(18) 0.0408(8) Uani 1 1 d . . . . .
H15 H 1.184371 0.364071 0.960330 0.049 Uiso 1 1 calc R U . . .
C16 C 1.0562(4) 0.2784(3) 1.00312(18) 0.0425(9) Uani 1 1 d . . . . .
H16 H 1.109986 0.227255 1.029426 0.051 Uiso 1 1 calc R U . . .
C17 C 0.9347(4) 0.2727(3) 1.00552(18) 0.0412(8) Uani 1 1 d . . . . .
H17 H 0.904851 0.218152 1.034144 0.049 Uiso 1 1 calc R U . . .
C18 C 0.8546(3) 0.3457(3) 0.96672(18) 0.0380(8) Uani 1 1 d . . . . .
H18 H 0.770487 0.341140 0.968370 0.046 Uiso 1 1 calc R U . . .
C19 C 0.6994(3) 0.5232(3) 0.88851(17) 0.0354(7) Uani 1 1 d . . . . .
H19 H 0.650612 0.489372 0.917837 0.042 Uiso 1 1 calc R U . . .
C20 C 0.6659(3) 0.6038(3) 0.83969(17) 0.0330(7) Uani 1 1 d . . . . .
C21 C 0.5585(3) 0.6658(3) 0.81168(17) 0.0358(7) Uani 1 1 d . . . . .
H21 H 0.482600 0.654150 0.826171 0.043 Uiso 1 1 calc R U . . .
C22 C 0.4724(3) 0.8074(4) 0.7323(2) 0.0489(10) Uani 1 1 d . . . . .
H22A H 0.473152 0.802128 0.683912 0.059 Uiso 1 1 calc R U . . .
H22B H 0.486874 0.889952 0.745043 0.059 Uiso 1 1 calc R U . . .
C23 C 0.3502(4) 0.7752(6) 0.7457(3) 0.090(2) Uani 1 1 d . . . . .
H23A H 0.291542 0.832217 0.724857 0.135 Uiso 1 1 calc R U . . .
H23B H 0.348925 0.774489 0.793584 0.135 Uiso 1 1 calc R U . . .
H23C H 0.329232 0.697661 0.727496 0.135 Uiso 1 1 calc R U . . .
C24 C 0.8183(3) 0.9320(3) 0.85556(17) 0.0351(7) Uani 1 1 d . . . . .

loop_
_atom_site_aniso_label
_atom_site_aniso_U_11
_atom_site_aniso_U_22
_atom_site_aniso_U_33
_atom_site_aniso_U_23
_atom_site_aniso_U_13
_atom_site_aniso_U_12
Fe1 0.0343(2) 0.0314(2) 0.0241(2) -0.00004(19) 0.00593(17) 0.0010(2)
S1 0.0773(8) 0.0464(5) 0.0390(5) 0.0129(4) 0.0221(5) 0.0230(5)
S2 0.0661(7) 0.0506(6) 0.0437(6) -0.0172(4) 0.0251(5) -0.0231(5)
N1 0.0357(15) 0.0307(13) 0.0266(13) -0.0001(11) 0.0066(12) 0.0032(11)
N2 0.0338(15) 0.0340(14) 0.0270(14) -0.0003(11) 0.0063(11) 0.0021(12)
N3 0.0304(14) 0.0322(13) 0.0252(14) -0.0019(11) 0.0045(11) 0.0017(11)
N4 0.0332(14) 0.0331(13) 0.0288(13) 0.0018(12) 0.0046(11) -0.0013(12)
N5 0.0411(17) 0.0385(15) 0.0324(16) 0.0008(13) 0.0070(13) 0.0031(13)
N6 0.0313(14) 0.0314(13) 0.0257(13) 0.0022(11) 0.0073(11) -0.0006(11)
N7 0.0326(15) 0.0322(13) 0.0268(14) 0.0011(11) 0.0055(11) -0.0013(12)
N8 0.0324(14) 0.0339(14) 0.0245(13) -0.0016(11) 0.0059(11) 0.0007(11)
N9 0.0334(14) 0.0399(15) 0.0292(14) -0.0012(12) 0.0031(11) 0.0051(12)
N10 0.0371(16) 0.0379(15) 0.0323(15) -0.0024(12) 0.0072(13) 0.0000(13)
C1 0.0400(19) 0.0282(15) 0.0293(17) 0.0014(13) 0.0016(14) 0.0015(14)
C2 0.045(2) 0.0393(18) 0.0331(19) 0.0008(15) 0.0092(16) -0.0035(16)
C3 0.040(2) 0.045(2) 0.044(2) 0.0021(17) 0.0055(17) -0.0085(16)
C4 0.046(2) 0.0361(19) 0.043(2) -0.0033(16) -0.0035(16) -0.0024(16)
C5 0.044(2) 0.0433(19) 0.037(2) -0.0083(16) 0.0023(16) 0.0047(16)
C6 0.0371(19) 0.0402(18) 0.0354(19) -0.0025(15) 0.0051(15) 0.0007(15)
C7 0.0352(18) 0.0345(17) 0.0353(18) -0.0028(14) 0.0104(15) -0.0005(14)
C8 0.0323(17) 0.0334(16) 0.0280(16) 0.0004(13) 0.0087(13) 0.0024(13)
C9 0.0341(18) 0.0370(17) 0.0318(17) 0.0002(14) 0.0090(14) 0.0014(14)
C10 0.0372(19) 0.0424(19) 0.0372(19) -0.0030(15) 0.0096(15) -0.0092(15)
C11 0.042(2) 0.068(3) 0.039(2) -0.0008(19) 0.0018(17) -0.0095(19)
C12 0.0405(19) 0.0363(17) 0.0306(18) -0.0005(14) 0.0112(15) 0.0030(15)
C13 0.0324(17) 0.0293(15) 0.0276(16) -0.0029(12) 0.0033(13) 0.0002(13)
C14 0.044(2) 0.0368(17) 0.0325(18) 0.0012(14) 0.0100(15) 0.0042(15)
C15 0.041(2) 0.045(2) 0.036(2) 0.0014(16) 0.0059(16) 0.0058(16)
C16 0.053(2) 0.0358(18) 0.0358(19) 0.0001(14) -0.0022(17) 0.0059(16)
C17 0.054(2) 0.0340(18) 0.0342(18) 0.0047(14) 0.0021(16) -0.0060(16)
C18 0.0391(19) 0.0374(18) 0.0375(19) 0.0033(15) 0.0056(15) -0.0060(15)
C19 0.0363(18) 0.0341(17) 0.0375(18) 0.0021(14) 0.0114(15) -0.0014(14)
C20 0.0340(17) 0.0332(16) 0.0333(18) -0.0011(13) 0.0098(14) 0.0012(14)
C21 0.0304(17) 0.0405(18) 0.0377(19) -0.0016(15) 0.0091(14) 0.0007(14)
C22 0.041(2) 0.064(3) 0.042(2) 0.0089(19) 0.0046(17) 0.0145(19)
C23 0.042(3) 0.129(5) 0.100(4) 0.056(4) 0.009(3) 0.016(3)
C24 0.0363(18) 0.0368(17) 0.0346(18) 0.0008(15) 0.0130(15) -0.0022(15)

loop_
_atom_type_symbol
_atom_type_description
_atom_type_scat_dispersion_real
_atom_type_scat_dispersion_imag
_atom_type_scat_source
C C 0.0033 0.0016 'International Tables Vol C Tables 4.2.6.8 and 6.1.1.4'
H H 0.0000 0.0000 'International Tables Vol C Tables 4.2.6.8 and 6.1.1.4'
Fe Fe 0.3463 0.8444 'International Tables Vol C Tables 4.2.6.8 and 6.1.1.4'
N N 0.0061 0.0033 'International Tables Vol C Tables 4.2.6.8 and 6.1.1.4'
S S 0.1246 0.1234 'International Tables Vol C Tables 4.2.6.8 and 6.1.1.4'

loop_
_geom_angle_atom_site_label_1
_geom_angle_atom_site_label_2
_geom_angle_atom_site_label_3
_geom_angle
_geom_angle_site_symmetry_1
_geom_angle_site_symmetry_3
_geom_angle_publ_flag
N3 Fe1 N4 80.74(11) . . ?
N3 Fe1 N5 90.59(11) . . ?
N3 Fe1 N8 90.22(11) . . ?
N3 Fe1 N9 94.10(11) . . ?
N3 Fe1 N10 174.33(12) . . ?
N5 Fe1 N4 88.25(12) . . ?
N5 Fe1 N8 174.57(12) . . ?
N5 Fe1 N9 93.89(12) . . ?
N8 Fe1 N4 97.18(11) . . ?
N8 Fe1 N9 80.69(11) . . ?
N9 Fe1 N4 174.44(12) . . ?
N10 Fe1 N4 93.72(12) . . ?
N10 Fe1 N5 90.42(12) . . ?
N10 Fe1 N8 89.31(11) . . ?
N10 Fe1 N9 91.40(12) . . ?
N2 N1 C1 119.6(3) . . ?
N2 N1 C7 111.4(3) . . ?
C7 N1 C1 129.0(3) . . ?
N3 N2 N1 106.0(3) . . ?
N2 N3 Fe1 135.1(2) . . ?
N2 N3 C8 110.7(3) . . ?
C8 N3 Fe1 114.2(2) . . ?
C9 N4 Fe1 115.7(2) . . ?
C9 N4 C10 117.8(3) . . ?
C10 N4 Fe1 126.4(2) . . ?
C12 N5 Fe1 178.7(3) . . ?
N7 N6 C13 119.5(3) . . ?
N7 N6 C19 111.5(3) . . ?
C19 N6 C13 128.9(3) . . ?
N8 N7 N6 105.9(2) . . ?
N7 N8 Fe1 135.5(2) . . ?
N7 N8 C20 110.8(3) . . ?
C20 N8 Fe1 113.6(2) . . ?
C21 N9 Fe1 116.3(2) . . ?
C21 N9 C22 120.7(3) . . ?
C22 N9 Fe1 123.1(2) . . ?
C24 N10 Fe1 173.3(3) . . ?
C2 C1 N1 119.4(3) . . ?
C6 C1 N1 119.0(3) . . ?
C6 C1 C2 121.6(3) . . ?
C1 C2 H2 120.6 . . ?
C3 C2 C1 118.8(3) . . ?
C3 C2 H2 120.6 . . ?
C2 C3 H3 119.6 . . ?
C2 C3 C4 120.9(4) . . ?
C4 C3 H3 119.6 . . ?
C3 C4 H4 120.5 . . ?
C5 C4 C3 119.1(3) . . ?
C5 C4 H4 120.5 . . ?
C4 C5 H5 119.3 . . ?
C4 C5 C6 121.4(3) . . ?
C6 C5 H5 119.3 . . ?
C1 C6 C5 118.2(3) . . ?
C1 C6 H6 120.9 . . ?
C5 C6 H6 120.9 . . ?
N1 C7 H7 127.8 . . ?
N1 C7 C8 104.5(3) . . ?
C8 C7 H7 127.8 . . ?
N3 C8 C7 107.5(3) . . ?
N3 C8 C9 114.7(3) . . ?
C7 C8 C9 137.8(3) . . ?
N4 C9 C8 114.5(3) . . ?
N4 C9 H9 122.8 . . ?
C8 C9 H9 122.8 . . ?
N4 C10 H10A 109.5 . . ?
N4 C10 H10B 109.5 . . ?
N4 C10 C11 110.9(3) . . ?
H10A C10 H10B 108.1 . . ?
C11 C10 H10A 109.5 . . ?
C11 C10 H10B 109.5 . . ?
C10 C11 H11A 109.5 . . ?
C10 C11 H11B 109.5 . . ?
C10 C11 H11C 109.5 . . ?
H11A C11 H11B 109.5 . . ?
H11A C11 H11C 109.5 . . ?
H11B C11 H11C 109.5 . . ?
N5 C12 S1 179.0(4) . . ?
C14 C13 N6 119.4(3) . . ?
C18 C13 N6 119.4(3) . . ?
C18 C13 C14 121.2(3) . . ?
C13 C14 H14 120.4 . . ?
C15 C14 C13 119.2(3) . . ?
C15 C14 H14 120.4 . . ?
C14 C15 H15 119.8 . . ?
C14 C15 C16 120.4(4) . . ?
C16 C15 H15 119.8 . . ?
C15 C16 H16 120.2 . . ?
C17 C16 C15 119.6(3) . . ?
C17 C16 H16 120.2 . . ?
C16 C17 H17 119.5 . . ?
C16 C17 C18 121.0(3) . . ?
C18 C17 H17 119.5 . . ?
C13 C18 C17 118.6(3) . . ?
C13 C18 H18 120.7 . . ?
C17 C18 H18 120.7 . . ?
N6 C19 H19 127.7 . . ?
N6 C19 C20 104.7(3) . . ?
C20 C19 H19 127.7 . . ?
N8 C20 C21 114.7(3) . . ?
C19 C20 N8 107.1(3) . . ?
C19 C20 C21 138.2(3) . . ?
N9 C21 C20 114.5(3) . . ?
N9 C21 H21 122.7 . . ?
C20 C21 H21 122.7 . . ?
N9 C22 H22A 108.1 . . ?
N9 C22 H22B 108.1 . . ?
N9 C22 C23 117.0(4) . . ?
H22A C22 H22B 107.3 . . ?
C23 C22 H22A 108.1 . . ?
C23 C22 H22B 108.1 . . ?
C22 C23 H23A 109.5 . . ?
C22 C23 H23B 109.5 . . ?
C22 C23 H23C 109.5 . . ?
H23A C23 H23B 109.5 . . ?
H23A C23 H23C 109.5 . . ?
H23B C23 H23C 109.5 . . ?
N10 C24 S2 178.6(3) . . ?

loop_
_geom_bond_atom_site_label_1
_geom_bond_atom_site_label_2
_geom_bond_distance
_geom_bond_site_symmetry_2
_geom_bond_publ_flag
Fe1 N3 1.942(3) . ?
Fe1 N4 2.002(3) . ?
Fe1 N5 1.952(3) . ?
Fe1 N8 1.955(3) . ?
Fe1 N9 1.989(3) . ?
Fe1 N10 1.948(3) . ?
S1 C12 1.643(4) . ?
S2 C24 1.642(4) . ?
N1 N2 1.358(4) . ?
N1 C1 1.441(4) . ?
N1 C7 1.364(4) . ?
N2 N3 1.307(4) . ?
N3 C8 1.374(4) . ?
N4 C9 1.289(4) . ?
N4 C10 1.474(4) . ?
N5 C12 1.161(4) . ?
N6 N7 1.352(4) . ?
N6 C13 1.441(4) . ?
N6 C19 1.363(4) . ?
N7 N8 1.308(4) . ?
N8 C20 1.375(4) . ?
N9 C21 1.285(4) . ?
N9 C22 1.472(4) . ?
N10 C24 1.167(4) . ?
C1 C2 1.388(5) . ?
C1 C6 1.384(5) . ?
C2 H2 0.9500 . ?
C2 C3 1.384(5) . ?
C3 H3 0.9500 . ?
C3 C4 1.390(5) . ?
C4 H4 0.9500 . ?
C4 C5 1.379(5) . ?
C5 H5 0.9500 . ?
C5 C6 1.393(5) . ?
C6 H6 0.9500 . ?
C7 H7 0.9500 . ?
C7 C8 1.375(4) . ?
C8 C9 1.446(5) . ?
C9 H9 0.9500 . ?
C10 H10A 0.9900 . ?
C10 H10B 0.9900 . ?
C10 C11 1.520(5) . ?
C11 H11A 0.9800 . ?
C11 H11B 0.9800 . ?
C11 H11C 0.9800 . ?
C13 C14 1.385(5) . ?
C13 C18 1.385(5) . ?
C14 H14 0.9500 . ?
C14 C15 1.379(5) . ?
C15 H15 0.9500 . ?
C15 C16 1.393(5) . ?
C16 H16 0.9500 . ?
C16 C17 1.373(5) . ?
C17 H17 0.9500 . ?
C17 C18 1.389(5) . ?
C18 H18 0.9500 . ?
C19 H19 0.9500 . ?
C19 C20 1.373(5) . ?
C20 C21 1.444(5) . ?
C21 H21 0.9500 . ?
C22 H22A 0.9900 . ?
C22 H22B 0.9900 . ?
C22 C23 1.484(6) . ?
C23 H23A 0.9800 . ?
C23 H23B 0.9800 . ?
C23 H23C 0.9800 . ?

loop_
_geom_torsion_atom_site_label_1
_geom_torsion_atom_site_label_2
_geom_torsion_atom_site_label_3
_geom_torsion_atom_site_label_4
_geom_torsion
_geom_torsion_site_symmetry_1
_geom_torsion_site_symmetry_2
_geom_torsion_site_symmetry_3
_geom_torsion_site_symmetry_4
_geom_torsion_publ_flag
Fe1 N3 C8 C7 -179.3(2) . . . . ?
Fe1 N3 C8 C9 2.7(4) . . . . ?
Fe1 N4 C9 C8 -3.8(4) . . . . ?
Fe1 N4 C10 C11 80.4(4) . . . . ?
Fe1 N8 C20 C19 -175.6(2) . . . . ?
Fe1 N8 C20 C21 4.8(4) . . . . ?
Fe1 N9 C21 C20 -1.2(4) . . . . ?
Fe1 N9 C22 C23 170.6(4) . . . . ?
N1 N2 N3 Fe1 179.8(2) . . . . ?
N1 N2 N3 C8 -0.4(3) . . . . ?
N1 C1 C2 C3 179.7(3) . . . . ?
N1 C1 C6 C5 -179.9(3) . . . . ?
N1 C7 C8 N3 -0.9(4) . . . . ?
N1 C7 C8 C9 176.4(4) . . . . ?
N2 N1 C1 C2 -8.8(4) . . . . ?
N2 N1 C1 C6 170.2(3) . . . . ?
N2 N1 C7 C8 0.8(4) . . . . ?
N2 N3 C8 C7 0.9(4) . . . . ?
N2 N3 C8 C9 -177.2(3) . . . . ?
N3 C8 C9 N4 0.8(4) . . . . ?
N6 N7 N8 Fe1 175.1(2) . . . . ?
N6 N7 N8 C20 -0.5(3) . . . . ?
N6 C13 C14 C15 179.7(3) . . . . ?
N6 C13 C18 C17 -179.3(3) . . . . ?
N6 C19 C20 N8 -1.0(4) . . . . ?
N6 C19 C20 C21 178.4(4) . . . . ?
N7 N6 C13 C14 11.5(4) . . . . ?
N7 N6 C13 C18 -169.9(3) . . . . ?
N7 N6 C19 C20 0.8(4) . . . . ?
N7 N8 C20 C19 1.0(4) . . . . ?
N7 N8 C20 C21 -178.6(3) . . . . ?
N8 C20 C21 N9 -2.4(4) . . . . ?
C1 N1 N2 N3 -179.5(3) . . . . ?
C1 N1 C7 C8 179.9(3) . . . . ?
C1 C2 C3 C4 0.6(5) . . . . ?
C2 C1 C6 C5 -0.9(5) . . . . ?
C2 C3 C4 C5 -1.8(6) . . . . ?
C3 C4 C5 C6 1.6(6) . . . . ?
C4 C5 C6 C1 -0.3(5) . . . . ?
C6 C1 C2 C3 0.8(5) . . . . ?
C7 N1 N2 N3 -0.2(3) . . . . ?
C7 N1 C1 C2 172.2(3) . . . . ?
C7 N1 C1 C6 -8.9(5) . . . . ?
C7 C8 C9 N4 -176.4(4) . . . . ?
C9 N4 C10 C11 -104.2(4) . . . . ?
C10 N4 C9 C8 -179.7(3) . . . . ?
C13 N6 N7 N8 -179.3(3) . . . . ?
C13 N6 C19 C20 179.8(3) . . . . ?
C13 C14 C15 C16 -0.5(5) . . . . ?
C14 C13 C18 C17 -0.6(5) . . . . ?
C14 C15 C16 C17 -0.5(5) . . . . ?
C15 C16 C17 C18 0.9(5) . . . . ?
C16 C17 C18 C13 -0.4(5) . . . . ?
C18 C13 C14 C15 1.1(5) . . . . ?
C19 N6 N7 N8 -0.2(3) . . . . ?
C19 N6 C13 C14 -167.5(3) . . . . ?
C19 N6 C13 C18 11.2(5) . . . . ?
C19 C20 C21 N9 178.2(4) . . . . ?
C21 N9 C22 C23 -10.6(6) . . . . ?
C22 N9 C21 C20 179.9(3) . . . . ?
